data_7210326
loop_
_publ_author_name
'B\'eziau, Antoine'
'Baudron, St\'ephane A.'
'Rogez, Guillaume'
'Hosseini, Mir Wais'

_publ_section_title
;
 Ni(ii) dipyrrin complexes bearing peripheral pyridyl or imidazolyl groups
 self-assemble into 2- and 3-D coordination polymers
;
_journal_issue 30
_journal_name_full CrystEngComm
_journal_page_first 5980
_journal_paper_doi 10.1039/c3ce40762d
_journal_volume 15
_journal_year 2013
_chemical_formula_sum 'C83 H81 N19 Ni2 O5'
_chemical_formula_weight 1542.09
_chemical_name_systematic
;
 ?
;
_space_group_IT_number 9
_symmetry_cell_setting monoclinic
_symmetry_space_group_name_Hall 'C -2yc'
_symmetry_space_group_name_H-M 'C 1 c 1'
_atom_sites_solution_hydrogens geom
_atom_sites_solution_primary direct
_atom_sites_solution_secondary difmap
_audit_creation_method SHELXL-97
_cell_angle_alpha 90.00
_cell_angle_beta 107.043(2)
_cell_angle_gamma 90.00
_cell_formula_units_Z 2
_cell_length_a 23.9544(6)
_cell_length_b 9.6535(2)
_cell_length_c 17.2072(4)
_cell_measurement_reflns_used 9926
_cell_measurement_temperature 173(2)
_cell_measurement_theta_max 30.00
_cell_measurement_theta_min 2.29
_cell_volume 3804.32(16)
_computing_cell_refinement 'Bruker SAINT'
_computing_data_collection 'Bruker APEX2'
_computing_data_reduction 'Bruker SAINT'
_computing_molecular_graphics 'Bruker SHELXTL'
_computing_publication_material 'Bruker SHELXTL'
_computing_structure_refinement 'SHELXL-97 (Sheldrick, 2008)'
_computing_structure_solution 'SHELXS-97 (Sheldrick, 2008)'
_diffrn_ambient_temperature 173(2)
_diffrn_measured_fraction_theta_full 0.999
_diffrn_measured_fraction_theta_max 0.999
_diffrn_measurement_device_type 'Bruker APEX-II CCD'
_diffrn_measurement_method '\f and \w scans'
_diffrn_radiation_monochromator graphite
_diffrn_radiation_source 'fine-focus sealed tube'
_diffrn_radiation_type MoK\a
_diffrn_radiation_wavelength 0.71073
_diffrn_reflns_av_R_equivalents 0.0332
_diffrn_reflns_av_sigmaI/netI 0.0283
_diffrn_reflns_limit_h_max 33
_diffrn_reflns_limit_h_min -33
_diffrn_reflns_limit_k_max 13
_diffrn_reflns_limit_k_min -13
_diffrn_reflns_limit_l_max 24
_diffrn_reflns_limit_l_min -24
_diffrn_reflns_number 70144
_diffrn_reflns_theta_full 30.06
_diffrn_reflns_theta_max 30.06
_diffrn_reflns_theta_min 1.78
_exptl_absorpt_coefficient_mu 0.561
_exptl_absorpt_correction_T_max 0.9460
_exptl_absorpt_correction_T_min 0.9460
_exptl_absorpt_correction_type multi-scan
_exptl_absorpt_process_details sadabs
_exptl_crystal_colour orange
_exptl_crystal_density_diffrn 1.346
_exptl_crystal_density_meas ?
_exptl_crystal_density_method 'not measured'
_exptl_crystal_description prism
_exptl_crystal_F_000 1616
_exptl_crystal_size_max 0.10
_exptl_crystal_size_mid 0.10
_exptl_crystal_size_min 0.10
_refine_diff_density_max 0.380
_refine_diff_density_min -0.304
_refine_diff_density_rms 0.047
_refine_ls_abs_structure_details 'Flack H D (1983), Acta Cryst. A39, 876-881'
_refine_ls_abs_structure_Flack 0.038(6)
_refine_ls_extinction_method none
_refine_ls_goodness_of_fit_ref 1.033
_refine_ls_hydrogen_treatment constr
_refine_ls_matrix_type full
_refine_ls_number_parameters 534
_refine_ls_number_reflns 10923
_refine_ls_number_restraints 2
_refine_ls_restrained_S_all 1.033
_refine_ls_R_factor_all 0.0348
_refine_ls_R_factor_gt 0.0311
_refine_ls_shift/su_max 0.001
_refine_ls_shift/su_mean 0.000
_refine_ls_structure_factor_coef Fsqd
_refine_ls_weighting_details 'calc w=1/[\s^2^(Fo^2^)+(0.0533P)^2^+0.6138P] where P=(Fo^2^+2Fc^2^)/3'
_refine_ls_weighting_scheme calc
_refine_ls_wR_factor_gt 0.0815
_refine_ls_wR_factor_ref 0.0837
_reflns_number_gt 10180
_reflns_number_total 10923
_reflns_threshold_expression >2sigma(I)
_cod_data_source_file c3ce40762d.txt
_cod_data_source_block compound10
_cod_depositor_comments
;
The following automatic conversions were performed:

'_symmetry_cell_setting' value 'Monoclinic' changed to 'monoclinic'
according to /home/saulius/struct/CIF-dictionaries/cif_core.dic
dictionary named 'cif_core.dic' version 2.4.2 from 2011-04-26.

Automatic conversion script
Id: cif_fix_values 1891 2012-01-12 08:04:46Z andrius 

The following automatic conversions were performed:

'_exptl_crystal_density_meas' value 'not measured' was changed to '?'
- the value is perceived as not measured.

Automatic conversion script
Id: cif_fix_values 3008 2015-01-20 13:52:24Z robertas 
;
_cod_original_cell_volume 3804.32(15)
_cod_original_sg_symbol_H-M 'Cc   '
_cod_database_code 7210326

loop_
_symmetry_equiv_pos_as_xyz
'x, y, z'
'x, -y, z+1/2'
'x+1/2, y+1/2, z'
'x+1/2, -y+1/2, z+1/2'

loop_
_atom_site_label
_atom_site_type_symbol
_atom_site_fract_x
_atom_site_fract_y
_atom_site_fract_z
_atom_site_U_iso_or_equiv
_atom_site_adp_type
_atom_site_occupancy
_atom_site_symmetry_multiplicity
_atom_site_calc_flag
_atom_site_refinement_flags
_atom_site_disorder_assembly
_atom_site_disorder_group
C1 C 1.03734(8) 0.19580(19) 0.28301(10) 0.0289(3) Uani 1 1 d . . .
H1 H 1.0071 0.1732 0.2369 0.035 Uiso 1 1 calc R . .
C2 C 1.08837(10) 0.2666(3) 0.28115(13) 0.0436(5) Uani 1 1 d . . .
H2 H 1.0972 0.2999 0.2354 0.052 Uiso 1 1 calc R . .
C3 C 1.12232(8) 0.2764(2) 0.36026(12) 0.0365(4) Uani 1 1 d . . .
H3 H 1.1592 0.3163 0.3787 0.044 Uiso 1 1 calc R . .
C4 C 1.09048(7) 0.21424(17) 0.40877(10) 0.0235(3) Uani 1 1 d . . .
C5 C 1.10910(7) 0.19958(17) 0.49370(10) 0.0263(3) Uani 1 1 d . . .
C6 C 1.07804(8) 0.1377(2) 0.54185(11) 0.0281(4) Uani 1 1 d . . .
C7 C 1.09305(10) 0.1399(3) 0.62864(12) 0.0431(5) Uani 1 1 d . . .
H7 H 1.1272 0.1758 0.6638 0.052 Uiso 1 1 calc R . .
C8 C 1.04846(11) 0.0799(3) 0.65057(12) 0.0488(6) Uani 1 1 d . . .
H8 H 1.0458 0.0676 0.7030 0.059 Uiso 1 1 calc R . .
C9 C 1.00658(9) 0.0401(2) 0.57621(11) 0.0381(4) Uani 1 1 d . . .
H9 H 0.9714 -0.0034 0.5735 0.046 Uiso 1 1 calc R . .
C10 C 1.16803(7) 0.25741(18) 0.53801(10) 0.0281(3) Uani 1 1 d . . .
C11 C 1.17738(8) 0.3999(2) 0.54463(12) 0.0351(4) Uani 1 1 d . . .
H11 H 1.1468 0.4603 0.5213 0.042 Uiso 1 1 calc R . .
C12 C 1.23193(9) 0.45230(19) 0.58576(13) 0.0355(4) Uani 1 1 d . . .
H12 H 1.2376 0.5475 0.5914 0.043 Uiso 1 1 calc R . .
C13 C 1.27785(7) 0.36317(18) 0.61837(10) 0.0277(3) Uani 1 1 d . . .
C14 C 1.26973(8) 0.22049(19) 0.61129(12) 0.0327(4) Uani 1 1 d . . .
H14 H 1.3009 0.1606 0.6327 0.039 Uiso 1 1 calc R . .
C15 C 1.21477(8) 0.1685(2) 0.57193(12) 0.0347(4) Uani 1 1 d . . .
H15 H 1.2090 0.0731 0.5681 0.042 Uiso 1 1 calc R . .
C16 C 1.37107(8) 0.36941(19) 0.73034(11) 0.0258(3) Uani 1 1 d . . .
H16 H 1.3656 0.2864 0.7545 0.031 Uiso 1 1 calc R . .
C17 C 1.40765(9) 0.5601(2) 0.70530(13) 0.0418(5) Uani 1 1 d . . .
H17 H 1.4330 0.6344 0.7092 0.050 Uiso 1 1 calc R . .
C18 C 1.35693(11) 0.5425(2) 0.64444(14) 0.0491(6) Uani 1 1 d . . .
H18 H 1.3411 0.6018 0.6009 0.059 Uiso 1 1 calc R . .
C19 C 0.94187(8) 0.36063(18) 0.38520(12) 0.0329(4) Uani 1 1 d . . .
H19 H 0.9791 0.3850 0.3836 0.039 Uiso 1 1 calc R . .
C20 C 0.89500(11) 0.45487(19) 0.37323(17) 0.0464(6) Uani 1 1 d . . .
H20 H 0.8959 0.5494 0.3633 0.056 Uiso 1 1 calc R . .
C21 C 0.84807(9) 0.37953(19) 0.37909(14) 0.0384(4) Uani 1 1 d . . .
H21 H 0.8107 0.4128 0.3736 0.046 Uiso 1 1 calc R . .
C22 C 0.86768(7) 0.23977(17) 0.39520(11) 0.0255(3) Uani 1 1 d . . .
C23 C 0.83352(7) 0.12471(16) 0.40215(10) 0.0234(3) Uani 1 1 d . . .
C24 C 0.85258(6) -0.01252(16) 0.41650(10) 0.0222(3) Uani 1 1 d . . .
C25 C 0.82066(7) -0.12372(17) 0.43890(11) 0.0273(3) Uani 1 1 d . . .
H25 H 0.7820 -0.1215 0.4394 0.033 Uiso 1 1 calc R . .
C26 C 0.85814(8) -0.23372(18) 0.45946(12) 0.0323(4) Uani 1 1 d . . .
H26 H 0.8503 -0.3204 0.4774 0.039 Uiso 1 1 calc R . .
C27 C 0.91151(7) -0.18797(17) 0.44774(10) 0.0272(3) Uani 1 1 d . . .
H27 H 0.9447 -0.2431 0.4571 0.033 Uiso 1 1 calc R . .
C28 C 0.77035(7) 0.15271(17) 0.39321(10) 0.0248(3) Uani 1 1 d . . .
C29 C 0.75444(7) 0.23730(18) 0.44876(11) 0.0275(3) Uani 1 1 d . . .
H29 H 0.7831 0.2761 0.4920 0.033 Uiso 1 1 calc R . .
C30 C 0.69585(7) 0.26403(18) 0.43990(11) 0.0279(3) Uani 1 1 d . . .
H30 H 0.6853 0.3185 0.4779 0.034 Uiso 1 1 calc R . .
C31 C 0.65336(7) 0.20935(17) 0.37443(10) 0.0246(3) Uani 1 1 d . . .
C32 C 0.66845(8) 0.12462(19) 0.31828(11) 0.0302(3) Uani 1 1 d . . .
H32 H 0.6397 0.0879 0.2744 0.036 Uiso 1 1 calc R . .
C33 C 0.72689(8) 0.09553(19) 0.32845(11) 0.0300(3) Uani 1 1 d . . .
H33 H 0.7372 0.0374 0.2918 0.036 Uiso 1 1 calc R . .
C34 C 0.57347(7) 0.36616(18) 0.38193(11) 0.0273(3) Uani 1 1 d . . .
H34 H 0.5973 0.4422 0.4014 0.033 Uiso 1 1 calc R . .
C35 C 0.49888(7) 0.23444(19) 0.33907(12) 0.0314(3) Uani 1 1 d . . .
H35 H 0.4605 0.2033 0.3236 0.038 Uiso 1 1 calc R . .
C36 C 0.54579(8) 0.15641(19) 0.33668(12) 0.0323(4) Uani 1 1 d . . .
H36 H 0.5456 0.0649 0.3197 0.039 Uiso 1 1 calc R . .
N1 N 1.03741(6) 0.16508(14) 0.35833(8) 0.0221(2) Uani 1 1 d . . .
N2 N 1.02347(8) 0.07221(16) 0.51117(10) 0.0273(3) Uani 1 1 d . . .
N3 N 1.33389(6) 0.41889(16) 0.66064(9) 0.0284(3) Uani 1 1 d . . .
N4 N 1.41612(7) 0.45258(15) 0.76017(10) 0.0249(3) Uani 1 1 d . . .
N5 N 0.92626(6) 0.23272(14) 0.39899(9) 0.0242(3) Uani 1 1 d . . .
N6 N 0.90884(6) -0.05776(13) 0.42191(8) 0.0220(3) Uani 1 1 d . . .
N7 N 0.59328(6) 0.24148(15) 0.36469(9) 0.0261(3) Uani 1 1 d . . .
N8 N 0.51622(6) 0.36605(15) 0.36766(9) 0.0253(3) Uani 1 1 d . . .
Ni1 Ni 0.972438(8) 0.055049(18) 0.389615(9) 0.01953(5) Uani 1 1 d . . .
C37 C 0.40350(16) 0.8730(3) 0.58983(17) 0.0663(8) Uani 1 1 d . . .
H37 H 0.4087 0.7954 0.5607 0.080 Uiso 1 1 calc R . .
C38 C 0.44193(18) 1.0820(4) 0.6579(3) 0.0784(10) Uani 1 1 d . . .
H38A H 0.4123 1.0669 0.6845 0.118 Uiso 1 1 calc R . .
H38B H 0.4313 1.1598 0.6219 0.118 Uiso 1 1 calc R . .
H38C H 0.4786 1.1002 0.6980 0.118 Uiso 1 1 calc R . .
C39 C 0.5017(2) 0.9467(5) 0.5919(3) 0.0882(13) Uani 1 1 d . . .
H39A H 0.5337 0.9404 0.6408 0.132 Uiso 1 1 calc R . .
H39B H 0.5071 1.0256 0.5609 0.132 Uiso 1 1 calc R . .
H39C H 0.5001 0.8641 0.5602 0.132 Uiso 1 1 calc R . .
N9 N 0.44721(11) 0.9617(2) 0.61262(14) 0.0571(6) Uani 1 1 d . . .
O1 O 0.35643(13) 0.8854(3) 0.60433(16) 0.0890(8) Uani 1 1 d . . .
C41 C 0.1683(4) 0.1665(7) 0.1632(4) 0.0779(19) Uani 0.50 1 d P A 1
H41 H 0.1309 0.1376 0.1614 0.094 Uiso 0.50 1 calc PR A 1
C42 C 0.2715(5) 0.2114(12) 0.2339(8) 0.094(4) Uiso 0.50 1 d P A 1
H42A H 0.2809 0.2123 0.1834 0.141 Uiso 0.50 1 calc PR A 1
H42B H 0.3033 0.1713 0.2755 0.141 Uiso 0.50 1 calc PR A 1
H42C H 0.2649 0.3045 0.2488 0.141 Uiso 0.50 1 calc PR A 1
C43 C 0.2048(4) 0.0293(9) 0.2859(5) 0.090(2) Uani 0.50 1 d P A 1
H43A H 0.1639 0.0270 0.2816 0.135 Uiso 0.50 1 calc PR A 1
H43B H 0.2264 0.0621 0.3389 0.135 Uiso 0.50 1 calc PR A 1
H43C H 0.2178 -0.0622 0.2779 0.135 Uiso 0.50 1 calc PR A 1
N10 N 0.2145(3) 0.1225(6) 0.2240(4) 0.0782(16) Uani 0.50 1 d P A 1
O2 O 0.1751(4) 0.2439(7) 0.1107(4) 0.107(2) Uani 0.50 1 d P A 1
C44 C 0.2676(5) 0.1519(11) 0.2275(5) 0.084(2) Uani 0.50 1 d P B 2
H44A H 0.2957 0.2161 0.2592 0.126 Uiso 0.50 1 calc PR B 2
H44B H 0.2838 0.0602 0.2344 0.126 Uiso 0.50 1 calc PR B 2
H44C H 0.2332 0.1538 0.2453 0.126 Uiso 0.50 1 calc PR B 2
O3 O 0.25305(19) 0.1889(5) 0.1458(2) 0.0624(10) Uani 0.50 1 d P B 2
H3A H 0.2792 0.1647 0.1269 0.094 Uiso 0.50 1 calc PR B 2
C45 C 0.0911(5) 0.2448(11) 0.0702(5) 0.108(3) Uani 0.50 1 d P C 2
H45A H 0.0803 0.1794 0.1052 0.162 Uiso 0.50 1 calc PR C 2
H45B H 0.1023 0.1961 0.0285 0.162 Uiso 0.50 1 calc PR C 2
H45C H 0.0585 0.3040 0.0456 0.162 Uiso 0.50 1 calc PR C 2
O4 O 0.1383(3) 0.3256(6) 0.1159(4) 0.0962(16) Uani 0.50 1 d P C 2
H4 H 0.1600 0.2776 0.1516 0.144 Uiso 0.50 1 calc PR C 2

loop_
_atom_site_aniso_label
_atom_site_aniso_U_11
_atom_site_aniso_U_22
_atom_site_aniso_U_33
_atom_site_aniso_U_23
_atom_site_aniso_U_13
_atom_site_aniso_U_12
C1 0.0230(8) 0.0358(9) 0.0274(7) -0.0018(6) 0.0066(6) -0.0047(7)
C2 0.0384(11) 0.0610(13) 0.0349(9) 0.0017(9) 0.0163(8) -0.0174(10)
C3 0.0254(9) 0.0490(11) 0.0380(9) -0.0040(8) 0.0137(7) -0.0147(8)
C4 0.0119(7) 0.0263(7) 0.0308(8) -0.0007(6) 0.0038(6) -0.0025(6)
C5 0.0152(7) 0.0276(7) 0.0320(8) -0.0016(6) 0.0006(6) -0.0008(6)
C6 0.0185(8) 0.0346(9) 0.0260(8) 0.0020(6) -0.0018(6) -0.0050(7)
C7 0.0356(11) 0.0594(13) 0.0269(8) 0.0036(8) -0.0027(8) -0.0177(10)
C8 0.0466(13) 0.0704(15) 0.0257(8) 0.0020(9) 0.0047(9) -0.0218(11)
C9 0.0313(10) 0.0519(12) 0.0295(8) 0.0008(7) 0.0062(7) -0.0148(8)
C10 0.0181(7) 0.0327(8) 0.0287(8) -0.0004(6) -0.0006(6) -0.0046(6)
C11 0.0201(8) 0.0326(8) 0.0436(10) 0.0016(7) -0.0046(7) -0.0010(7)
C12 0.0230(9) 0.0316(9) 0.0422(10) -0.0001(7) -0.0055(7) -0.0049(7)
C13 0.0170(7) 0.0353(9) 0.0264(7) 0.0013(6) -0.0004(6) -0.0067(6)
C14 0.0173(7) 0.0324(9) 0.0406(9) 0.0042(7) -0.0034(7) -0.0017(6)
C15 0.0207(8) 0.0299(8) 0.0455(10) 0.0016(7) -0.0024(7) -0.0042(7)
C16 0.0168(8) 0.0289(8) 0.0293(8) 0.0012(6) 0.0030(6) -0.0031(6)
C17 0.0299(10) 0.0490(11) 0.0373(9) 0.0127(8) -0.0043(8) -0.0203(8)
C18 0.0404(12) 0.0523(13) 0.0391(10) 0.0201(9) -0.0124(9) -0.0238(10)
C19 0.0288(9) 0.0252(8) 0.0497(10) -0.0066(7) 0.0192(8) -0.0049(7)
C20 0.0471(13) 0.0217(8) 0.0817(17) 0.0006(9) 0.0365(12) 0.0022(8)
C21 0.0326(10) 0.0245(8) 0.0650(13) 0.0023(8) 0.0250(9) 0.0063(7)
C22 0.0186(8) 0.0241(7) 0.0358(8) -0.0023(6) 0.0111(7) 0.0013(6)
C23 0.0156(7) 0.0248(7) 0.0311(7) -0.0019(6) 0.0090(6) 0.0020(6)
C24 0.0144(7) 0.0234(7) 0.0299(7) -0.0020(6) 0.0084(6) 0.0013(6)
C25 0.0176(7) 0.0273(8) 0.0399(8) -0.0009(6) 0.0128(6) -0.0005(6)
C26 0.0308(9) 0.0245(7) 0.0471(10) 0.0033(7) 0.0201(8) 0.0006(7)
C27 0.0211(7) 0.0254(7) 0.0363(8) 0.0023(6) 0.0104(6) 0.0050(6)
C28 0.0158(7) 0.0247(7) 0.0354(8) 0.0004(6) 0.0100(6) 0.0041(6)
C29 0.0163(7) 0.0328(8) 0.0330(8) -0.0024(6) 0.0065(6) 0.0046(6)
C30 0.0200(8) 0.0311(8) 0.0337(8) -0.0038(6) 0.0095(6) 0.0062(6)
C31 0.0138(7) 0.0252(7) 0.0353(8) 0.0025(6) 0.0083(6) 0.0045(6)
C32 0.0189(8) 0.0334(9) 0.0373(9) -0.0072(7) 0.0065(7) 0.0016(6)
C33 0.0212(8) 0.0311(8) 0.0387(9) -0.0073(7) 0.0106(7) 0.0040(6)
C34 0.0152(7) 0.0272(8) 0.0391(8) -0.0043(6) 0.0073(6) 0.0040(6)
C35 0.0166(7) 0.0333(8) 0.0456(9) -0.0023(7) 0.0112(7) -0.0027(6)
C36 0.0206(8) 0.0292(8) 0.0484(10) -0.0049(7) 0.0123(7) -0.0027(6)
N1 0.0125(6) 0.0274(6) 0.0249(6) 0.0000(5) 0.0031(5) 0.0005(5)
N2 0.0197(8) 0.0323(7) 0.0280(7) 0.0017(6) 0.0041(6) -0.0058(6)
N3 0.0168(7) 0.0362(7) 0.0272(6) 0.0034(6) -0.0010(5) -0.0074(6)
N4 0.0140(7) 0.0317(8) 0.0266(7) 0.0010(5) 0.0021(5) -0.0017(5)
N5 0.0171(6) 0.0240(6) 0.0328(7) -0.0049(5) 0.0090(5) -0.0024(5)
N6 0.0127(6) 0.0239(6) 0.0291(6) -0.0015(5) 0.0058(5) 0.0017(5)
N7 0.0127(6) 0.0269(7) 0.0391(8) -0.0028(6) 0.0081(5) 0.0029(5)
N8 0.0131(6) 0.0310(7) 0.0316(6) -0.0003(5) 0.0060(5) 0.0029(5)
Ni1 0.00960(7) 0.02373(8) 0.02447(8) -0.00108(8) 0.00377(6) 0.00085(8)
C37 0.084(2) 0.0510(15) 0.0511(14) -0.0080(11) 0.0009(14) -0.0122(14)
C38 0.063(2) 0.0594(16) 0.096(3) -0.0332(17) -0.0011(18) 0.0034(15)
C39 0.069(2) 0.117(4) 0.076(2) -0.0143(19) 0.018(2) 0.0058(19)
N9 0.0536(13) 0.0515(11) 0.0561(12) -0.0143(9) 0.0006(10) 0.0059(10)
O1 0.0776(17) 0.1061(19) 0.0740(14) -0.0009(14) 0.0077(13) -0.0367(15)
C41 0.113(6) 0.059(3) 0.079(4) -0.003(3) 0.054(4) 0.005(4)
C43 0.090(6) 0.093(5) 0.089(5) 0.024(4) 0.027(4) 0.018(4)
N10 0.096(5) 0.074(4) 0.070(3) 0.001(3) 0.033(3) 0.007(3)
O2 0.169(7) 0.091(4) 0.080(3) 0.020(3) 0.068(4) 0.002(4)
C44 0.097(6) 0.085(6) 0.085(5) -0.015(5) 0.049(4) -0.017(5)
O3 0.062(2) 0.061(2) 0.058(2) 0.0129(17) 0.0078(18) 0.0136(19)
C45 0.144(8) 0.128(7) 0.066(4) -0.039(4) 0.055(5) -0.057(6)
O4 0.099(4) 0.083(4) 0.111(4) 0.017(3) 0.038(3) -0.023(3)

loop_
_atom_type_symbol
_atom_type_description
_atom_type_scat_dispersion_real
_atom_type_scat_dispersion_imag
_atom_type_scat_source
C C 0.0033 0.0016 'International Tables Vol C Tables 4.2.6.8 and 6.1.1.4'
H H 0.0000 0.0000 'International Tables Vol C Tables 4.2.6.8 and 6.1.1.4'
N N 0.0061 0.0033 'International Tables Vol C Tables 4.2.6.8 and 6.1.1.4'
O O 0.0106 0.0060 'International Tables Vol C Tables 4.2.6.8 and 6.1.1.4'
Ni Ni 0.3393 1.1124 'International Tables Vol C Tables 4.2.6.8 and 6.1.1.4'

loop_
_geom_angle_atom_site_label_1
_geom_angle_atom_site_label_2
_geom_angle_atom_site_label_3
_geom_angle
_geom_angle_site_symmetry_1
_geom_angle_site_symmetry_3
N1 C1 C2 112.16(16) . .
N1 C1 H1 123.9 . .
C2 C1 H1 123.9 . .
C3 C2 C1 106.11(17) . .
C3 C2 H2 126.9 . .
C1 C2 H2 126.9 . .
C2 C3 C4 106.90(16) . .
C2 C3 H3 126.6 . .
C4 C3 H3 126.6 . .
N1 C4 C5 124.50(14) . .
N1 C4 C3 109.08(15) . .
C5 C4 C3 126.40(15) . .
C6 C5 C4 126.68(15) . .
C6 C5 C10 116.22(15) . .
C4 C5 C10 117.10(15) . .
C5 C6 N2 124.47(16) . .
C5 C6 C7 126.70(17) . .
N2 C6 C7 108.65(17) . .
C8 C7 C6 107.79(18) . .
C8 C7 H7 126.1 . .
C6 C7 H7 126.1 . .
C7 C8 C9 105.56(18) . .
C7 C8 H8 127.2 . .
C9 C8 H8 127.2 . .
N2 C9 C8 112.53(18) . .
N2 C9 H9 123.7 . .
C8 C9 H9 123.7 . .
C11 C10 C15 118.90(16) . .
C11 C10 C5 120.88(16) . .
C15 C10 C5 120.20(15) . .
C12 C11 C10 120.44(17) . .
C12 C11 H11 119.8 . .
C10 C11 H11 119.8 . .
C13 C12 C11 120.01(17) . .
C13 C12 H12 120.0 . .
C11 C12 H12 120.0 . .
C12 C13 C14 120.49(15) . .
C12 C13 N3 119.32(16) . .
C14 C13 N3 120.19(16) . .
C15 C14 C13 119.33(17) . .
C15 C14 H14 120.3 . .
C13 C14 H14 120.3 . .
C14 C15 C10 120.79(17) . .
C14 C15 H15 119.6 . .
C10 C15 H15 119.6 . .
N4 C16 N3 112.32(16) . .
N4 C16 H16 123.8 . .
N3 C16 H16 123.8 . .
C18 C17 N4 110.62(17) . .
C18 C17 H17 124.7 . .
N4 C17 H17 124.7 . .
C17 C18 N3 105.81(17) . .
C17 C18 H18 127.1 . .
N3 C18 H18 127.1 . .
N5 C19 C20 111.75(16) . .
N5 C19 H19 124.1 . .
C20 C19 H19 124.1 . .
C21 C20 C19 106.39(17) . .
C21 C20 H20 126.8 . .
C19 C20 H20 126.8 . .
C20 C21 C22 106.62(17) . .
C20 C21 H21 126.7 . .
C22 C21 H21 126.7 . .
N5 C22 C23 124.30(15) . .
N5 C22 C21 109.02(15) . .
C23 C22 C21 126.61(16) . .
C24 C23 C22 126.52(14) . .
C24 C23 C28 117.12(14) . .
C22 C23 C28 116.35(14) . .
N6 C24 C23 124.59(14) . .
N6 C24 C25 109.19(14) . .
C23 C24 C25 125.71(14) . .
C26 C25 C24 106.81(14) . .
C26 C25 H25 126.6 . .
C24 C25 H25 126.6 . .
C25 C26 C27 105.75(15) . .
C25 C26 H26 127.1 . .
C27 C26 H26 127.1 . .
N6 C27 C26 112.59(15) . .
N6 C27 H27 123.7 . .
C26 C27 H27 123.7 . .
C29 C28 C33 119.32(15) . .
C29 C28 C23 120.40(15) . .
C33 C28 C23 120.28(14) . .
C30 C29 C28 120.26(16) . .
C30 C29 H29 119.9 . .
C28 C29 H29 119.9 . .
C31 C30 C29 119.78(15) . .
C31 C30 H30 120.1 . .
C29 C30 H30 120.1 . .
C30 C31 C32 120.73(15) . .
C30 C31 N7 119.14(14) . .
C32 C31 N7 120.13(15) . .
C33 C32 C31 119.26(16) . .
C33 C32 H32 120.4 . .
C31 C32 H32 120.4 . .
C32 C33 C28 120.61(15) . .
C32 C33 H33 119.7 . .
C28 C33 H33 119.7 . .
N8 C34 N7 111.66(15) . .
N8 C34 H34 124.2 . .
N7 C34 H34 124.2 . .
C36 C35 N8 110.76(15) . .
C36 C35 H35 124.6 . .
N8 C35 H35 124.6 . .
C35 C36 N7 105.35(15) . .
C35 C36 H36 127.3 . .
N7 C36 H36 127.3 . .
C1 N1 C4 105.73(13) . .
C1 N1 Ni1 125.36(11) . .
C4 N1 Ni1 128.80(11) . .
C9 N2 C6 105.45(16) . .
C9 N2 Ni1 125.96(14) . .
C6 N2 Ni1 127.96(13) . .
C16 N3 C18 106.63(15) . .
C16 N3 C13 126.38(15) . .
C18 N3 C13 126.50(16) . .
C16 N4 C17 104.59(16) . .
C16 N4 Ni1 123.43(13) . 4
C17 N4 Ni1 129.11(13) . 4
C19 N5 C22 106.21(14) . .
C19 N5 Ni1 124.71(11) . .
C22 N5 Ni1 126.33(11) . .
C27 N6 C24 105.65(13) . .
C27 N6 Ni1 128.21(11) . .
C24 N6 Ni1 126.07(10) . .
C34 N7 C36 107.49(14) . .
C34 N7 C31 124.72(14) . .
C36 N7 C31 127.80(14) . .
C34 N8 C35 104.74(14) . .
C34 N8 Ni1 119.38(12) . 3_455
C35 N8 Ni1 135.87(11) . 3_455
N5 Ni1 N6 87.88(5) . .
N5 Ni1 N1 93.12(5) . .
N6 Ni1 N1 178.85(6) . .
N5 Ni1 N2 91.46(6) . .
N6 Ni1 N2 91.92(6) . .
N1 Ni1 N2 87.48(6) . .
N5 Ni1 N8 174.58(6) . 3_545
N6 Ni1 N8 92.02(5) . 3_545
N1 Ni1 N8 87.04(5) . 3_545
N2 Ni1 N8 93.96(6) . 3_545
N5 Ni1 N4 85.70(5) . 4_454
N6 Ni1 N4 88.48(6) . 4_454
N1 Ni1 N4 92.16(6) . 4_454
N2 Ni1 N4 177.11(6) . 4_454
N8 Ni1 N4 88.88(5) 3_545 4_454
O1 C37 N9 124.8(3) . .
O1 C37 H37 117.6 . .
N9 C37 H37 117.6 . .
N9 C38 H38A 109.5 . .
N9 C38 H38B 109.5 . .
H38A C38 H38B 109.5 . .
N9 C38 H38C 109.5 . .
H38A C38 H38C 109.5 . .
H38B C38 H38C 109.5 . .
N9 C39 H39A 109.5 . .
N9 C39 H39B 109.5 . .
H39A C39 H39B 109.5 . .
N9 C39 H39C 109.5 . .
H39A C39 H39C 109.5 . .
H39B C39 H39C 109.5 . .
C37 N9 C38 120.1(3) . .
C37 N9 C39 123.5(3) . .
C38 N9 C39 116.4(3) . .
O2 C41 N10 120.7(9) . .
O2 C41 H41 119.6 . .
N10 C41 H41 119.6 . .
C41 N10 C43 119.3(7) . .
C41 N10 C42 113.5(7) . .
C43 N10 C42 124.8(7) . .
O3 C44 H44A 109.5 . .
O3 C44 H44B 109.5 . .
H44A C44 H44B 109.5 . .
O3 C44 H44C 109.5 . .
H44A C44 H44C 109.5 . .
H44B C44 H44C 109.5 . .
C44 O3 H3A 109.5 . .
O4 C45 H45A 109.5 . .
O4 C45 H45B 109.5 . .
H45A C45 H45B 109.5 . .
O4 C45 H45C 109.5 . .
H45A C45 H45C 109.5 . .
H45B C45 H45C 109.5 . .
C45 O4 H4 109.5 . .

loop_
_geom_bond_atom_site_label_1
_geom_bond_atom_site_label_2
_geom_bond_distance
_geom_bond_site_symmetry_2
C1 N1 1.329(2) .
C1 C2 1.409(3) .
C1 H1 0.9300 .
C2 C3 1.369(3) .
C2 H2 0.9300 .
C3 C4 1.418(2) .
C3 H3 0.9300 .
C4 N1 1.396(2) .
C4 C5 1.404(2) .
C5 C6 1.399(3) .
C5 C10 1.502(2) .
C6 N2 1.408(2) .
C6 C7 1.430(3) .
C7 C8 1.362(3) .
C7 H7 0.9300 .
C8 C9 1.428(3) .
C8 H8 0.9300 .
C9 N2 1.333(3) .
C9 H9 0.9300 .
C10 C11 1.393(3) .
C10 C15 1.396(3) .
C11 C12 1.386(3) .
C11 H11 0.9300 .
C12 C13 1.380(3) .
C12 H12 0.9300 .
C13 C14 1.391(3) .
C13 N3 1.431(2) .
C14 C15 1.386(2) .
C14 H14 0.9300 .
C15 H15 0.9300 .
C16 N4 1.322(2) .
C16 N3 1.354(2) .
C16 H16 0.9300 .
C17 C18 1.362(3) .
C17 N4 1.377(2) .
C17 H17 0.9300 .
C18 N3 1.377(2) .
C18 H18 0.9300 .
C19 N5 1.331(2) .
C19 C20 1.413(3) .
C19 H19 0.9300 .
C20 C21 1.367(3) .
C20 H20 0.9300 .
C21 C22 1.429(2) .
C21 H21 0.9300 .
C22 N5 1.387(2) .
C22 C23 1.405(2) .
C23 C24 1.399(2) .
C23 C28 1.500(2) .
C24 N6 1.3935(19) .
C24 C25 1.435(2) .
C25 C26 1.368(2) .
C25 H25 0.9300 .
C26 C27 1.422(2) .
C26 H26 0.9300 .
C27 N6 1.329(2) .
C27 H27 0.9300 .
C28 C29 1.392(2) .
C28 C33 1.396(2) .
C29 C30 1.391(2) .
C29 H29 0.9300 .
C30 C31 1.383(2) .
C30 H30 0.9300 .
C31 C32 1.392(2) .
C31 N7 1.4332(19) .
C32 C33 1.388(2) .
C32 H32 0.9300 .
C33 H33 0.9300 .
C34 N8 1.320(2) .
C34 N7 1.358(2) .
C34 H34 0.9300 .
C35 C36 1.363(2) .
C35 N8 1.382(2) .
C35 H35 0.9300 .
C36 N7 1.371(2) .
C36 H36 0.9300 .
N1 Ni1 2.0813(13) .
N2 Ni1 2.0971(17) .
N4 Ni1 2.2417(17) 4
N5 Ni1 2.0726(14) .
N6 Ni1 2.0765(13) .
N8 Ni1 2.1918(14) 3_455
Ni1 N8 2.1918(14) 3_545
Ni1 N4 2.2417(17) 4_454
C37 O1 1.230(4) .
C37 N9 1.320(4) .
C37 H37 0.9300 .
C38 N9 1.424(4) .
C38 H38A 0.9600 .
C38 H38B 0.9600 .
C38 H38C 0.9600 .
C39 N9 1.457(5) .
C39 H39A 0.9600 .
C39 H39B 0.9600 .
C39 H39C 0.9600 .
C41 O2 1.219(8) .
C41 N10 1.348(10) .
C41 H41 0.9300 .
C42 N10 1.579(13) .
C42 H42A 0.9600 .
C42 H42B 0.9600 .
C42 H42C 0.9600 .
C43 N10 1.464(10) .
C43 H43A 0.9600 .
C43 H43B 0.9600 .
C43 H43C 0.9600 .
C44 O3 1.392(10) .
C44 H44A 0.9600 .
C44 H44B 0.9600 .
C44 H44C 0.9600 .
O3 H3A 0.8200 .
C45 O4 1.409(10) .
C45 H45A 0.9600 .
C45 H45B 0.9600 .
C45 H45C 0.9600 .
O4 H4 0.8200 .

loop_
_geom_torsion_atom_site_label_1
_geom_torsion_atom_site_label_2
_geom_torsion_atom_site_label_3
_geom_torsion_atom_site_label_4
_geom_torsion
_geom_torsion_site_symmetry_4
N1 C1 C2 C3 1.6(3) .
C1 C2 C3 C4 -1.4(2) .
C2 C3 C4 N1 0.8(2) .
C2 C3 C4 C5 179.08(19) .
N1 C4 C5 C6 -1.6(3) .
C3 C4 C5 C6 -179.66(19) .
N1 C4 C5 C10 179.17(15) .
C3 C4 C5 C10 1.2(3) .
C4 C5 C6 N2 3.9(3) .
C10 C5 C6 N2 -176.87(17) .
C4 C5 C6 C7 -170.5(2) .
C10 C5 C6 C7 8.7(3) .
C5 C6 C7 C8 173.9(2) .
N2 C6 C7 C8 -1.2(3) .
C6 C7 C8 C9 0.6(3) .
C7 C8 C9 N2 0.2(3) .
C6 C5 C10 C11 -108.7(2) .
C4 C5 C10 C11 70.6(2) .
C6 C5 C10 C15 72.6(2) .
C4 C5 C10 C15 -108.1(2) .
C15 C10 C11 C12 -1.4(3) .
C5 C10 C11 C12 179.92(19) .
C10 C11 C12 C13 1.9(3) .
C11 C12 C13 C14 -0.9(3) .
C11 C12 C13 N3 180.00(18) .
C12 C13 C14 C15 -0.8(3) .
N3 C13 C14 C15 178.36(18) .
C13 C14 C15 C10 1.4(3) .
C11 C10 C15 C14 -0.3(3) .
C5 C10 C15 C14 178.43(18) .
N4 C17 C18 N3 -1.6(3) .
N5 C19 C20 C21 -0.8(3) .
C19 C20 C21 C22 0.4(3) .
C20 C21 C22 N5 0.1(2) .
C20 C21 C22 C23 -176.8(2) .
N5 C22 C23 C24 2.3(3) .
C21 C22 C23 C24 178.77(19) .
N5 C22 C23 C28 -177.69(16) .
C21 C22 C23 C28 -1.2(3) .
C22 C23 C24 N6 -3.6(3) .
C28 C23 C24 N6 176.36(15) .
C22 C23 C24 C25 167.21(17) .
C28 C23 C24 C25 -12.8(2) .
N6 C24 C25 C26 1.4(2) .
C23 C24 C25 C26 -170.60(16) .
C24 C25 C26 C27 -1.0(2) .
C25 C26 C27 N6 0.3(2) .
C24 C23 C28 C29 116.63(18) .
C22 C23 C28 C29 -63.4(2) .
C24 C23 C28 C33 -64.2(2) .
C22 C23 C28 C33 115.83(18) .
C33 C28 C29 C30 0.2(3) .
C23 C28 C29 C30 179.44(16) .
C28 C29 C30 C31 -1.7(3) .
C29 C30 C31 C32 1.7(3) .
C29 C30 C31 N7 -178.00(15) .
C30 C31 C32 C33 -0.2(3) .
N7 C31 C32 C33 179.54(16) .
C31 C32 C33 C28 -1.4(3) .
C29 C28 C33 C32 1.3(3) .
C23 C28 C33 C32 -177.88(17) .
N8 C35 C36 N7 0.2(2) .
C2 C1 N1 C4 -1.1(2) .
C2 C1 N1 Ni1 -177.71(14) .
C5 C4 N1 C1 -178.14(16) .
C3 C4 N1 C1 0.2(2) .
C5 C4 N1 Ni1 -1.7(2) .
C3 C4 N1 Ni1 176.63(12) .
C8 C9 N2 C6 -0.9(3) .
C8 C9 N2 Ni1 -172.37(17) .
C5 C6 N2 C9 -173.99(19) .
C7 C6 N2 C9 1.3(2) .
C5 C6 N2 Ni1 -2.7(3) .
C7 C6 N2 Ni1 172.51(15) .
N4 C16 N3 C18 0.3(2) .
N4 C16 N3 C13 -172.03(17) .
C17 C18 N3 C16 0.8(3) .
C17 C18 N3 C13 173.1(2) .
C12 C13 N3 C16 138.9(2) .
C14 C13 N3 C16 -40.3(3) .
C12 C13 N3 C18 -31.9(3) .
C14 C13 N3 C18 148.9(2) .
N3 C16 N4 C17 -1.2(2) .
N3 C16 N4 Ni1 161.11(12) 4
C18 C17 N4 C16 1.7(3) .
C18 C17 N4 Ni1 -159.22(18) 4
C20 C19 N5 C22 0.8(2) .
C20 C19 N5 Ni1 163.00(16) .
C23 C22 N5 C19 176.43(17) .
C21 C22 N5 C19 -0.6(2) .
C23 C22 N5 Ni1 14.6(2) .
C21 C22 N5 Ni1 -162.36(13) .
C26 C27 N6 C24 0.6(2) .
C26 C27 N6 Ni1 -176.37(12) .
C23 C24 N6 C27 170.92(16) .
C25 C24 N6 C27 -1.22(18) .
C23 C24 N6 Ni1 -12.0(2) .
C25 C24 N6 Ni1 175.82(11) .
N8 C34 N7 C36 0.7(2) .
N8 C34 N7 C31 -179.60(15) .
C35 C36 N7 C34 -0.5(2) .
C35 C36 N7 C31 179.81(17) .
C30 C31 N7 C34 37.1(3) .
C32 C31 N7 C34 -142.62(18) .
C30 C31 N7 C36 -143.33(19) .
C32 C31 N7 C36 37.0(3) .
N7 C34 N8 C35 -0.6(2) .
N7 C34 N8 Ni1 -179.63(11) 3_455
C36 C35 N8 C34 0.2(2) .
C36 C35 N8 Ni1 179.02(13) 3_455
C19 N5 Ni1 N6 -179.66(15) .
C22 N5 Ni1 N6 -21.08(14) .
C19 N5 Ni1 N1 0.91(15) .
C22 N5 Ni1 N1 159.50(14) .
C19 N5 Ni1 N2 88.47(15) .
C22 N5 Ni1 N2 -112.94(15) .
C19 N5 Ni1 N8 -90.6(6) 3_545
C22 N5 Ni1 N8 68.0(6) 3_545
C19 N5 Ni1 N4 -91.03(15) 4_454
C22 N5 Ni1 N4 67.56(14) 4_454
C27 N6 Ni1 N5 -163.85(15) .
C24 N6 Ni1 N5 19.78(13) .
C27 N6 Ni1 N1 -14(3) .
C24 N6 Ni1 N1 170(13) .
C27 N6 Ni1 N2 -72.47(15) .
C24 N6 Ni1 N2 111.17(13) .
C27 N6 Ni1 N8 21.57(15) 3_545
C24 N6 Ni1 N8 -154.80(13) 3_545
C27 N6 Ni1 N4 110.39(15) 4_454
C24 N6 Ni1 N4 -65.97(13) 4_454
C1 N1 Ni1 N5 -90.82(14) .
C4 N1 Ni1 N5 93.37(14) .
C1 N1 Ni1 N6 119(3) .
C4 N1 Ni1 N6 -57(3) .
C1 N1 Ni1 N2 177.86(15) .
C4 N1 Ni1 N2 2.04(14) .
C1 N1 Ni1 N8 83.76(14) 3_545
C4 N1 Ni1 N8 -92.06(14) 3_545
C1 N1 Ni1 N4 -5.01(14) 4_454
C4 N1 Ni1 N4 179.18(14) 4_454
C9 N2 Ni1 N5 76.56(17) .
C6 N2 Ni1 N5 -93.00(17) .
C9 N2 Ni1 N6 -11.37(17) .
C6 N2 Ni1 N6 179.07(17) .
C9 N2 Ni1 N1 169.62(18) .
C6 N2 Ni1 N1 0.06(17) .
C9 N2 Ni1 N8 -103.53(17) 3_545
C6 N2 Ni1 N8 86.91(17) 3_545
C9 N2 Ni1 N4 86.6(15) 4_454
C6 N2 Ni1 N4 -82.9(15) 4_454
O1 C37 N9 C38 0.5(5) .
O1 C37 N9 C39 -177.6(4) .
O2 C41 N10 C43 -179.8(7) .
O2 C41 N10 C42 16.6(10) .
